data_2100120
loop_
_publ_author_name
'Richard E. Marsh'

_publ_section_title
;
 Space group <i>P</i>1: an update
;
_journal_issue 3
_journal_name_full 'Acta Crystallographica Section B'
_journal_page_first 359
_journal_page_last 359
_journal_paper_doi 10.1107/S0108768105009651
_journal_volume 61
_journal_year 2005
_chemical_formula_moiety 'C42 H36 N12 O4 Cu2, 2(B F4), 3(H2 O)'
_chemical_formula_sum 'C42 H42 B2 Cu2 F8 N12 O7'
_space_group_crystal_system triclinic
_space_group_IT_number 2
_space_group_name_Hall '-P 1'
_space_group_name_H-M_alt 'P -1'
_symmetry_space_group_name_H-M 'P -1'
_audit_creation_method CRYM
_cell_angle_alpha 73.81
_cell_angle_beta 78.15
_cell_angle_gamma 76.59
_cell_formula_units_Z 1
_cell_length_a 9.6285
_cell_length_b 11.1703
_cell_length_c 12.3806
_cell_volume 1229.714
_cod_data_source_file bk0148.cif
_cod_data_source_block BAZCEL
_cod_depositor_comments
;
  Added moiety chemical formula and Z value from Marsh (2005) paper.
  The summary chemical formula is calculated from moiety formula using
  AdHocParser
  (svn://www.crystallography.net/cod-tools/trunk/Formulae/AdHocParser.yp,
  revision 1441.)

  Andrius Merkys
  2013-11-11
;
_cod_original_sg_symbol_H-M P-1
_cod_original_formula_sum 'not given'
_cod_database_code 2100120

loop_
_space_group_symop_id
_space_group_symop_operation_xyz
1 x,y,z
2 -x,-y,-z

loop_
_atom_site_label
_atom_site_fract_x
_atom_site_fract_y
_atom_site_fract_z
_atom_site_type_symbol
Cu1 0.07748 0.28716 0.68395 Cu
N1 0.20865 0.18505 0.58025 N
N2 0.06675 0.02540 0.61940 N
N3 -0.01365 0.12645 0.77135 N
N4 -0.05400 0.40450 0.77600 N
N5 0.13730 0.46265 0.83210 N
N6 0.23265 0.26175 0.79355 N
H1 0.04240 -0.02430 0.58750 H
C1 0.32435 0.23345 0.51700 C
C2 0.41080 0.18770 0.42985 C
C3 0.37700 0.08505 0.40380 C
C4 0.26295 0.03250 0.46785 C
C5 0.17940 0.08440 0.55665 C
C6 -0.01315 0.03255 0.72420 C
C7 -0.09350 -0.06440 0.77955 C
C8 -0.16825 -0.06440 0.88540 C
C9 -0.16485 0.03075 0.93720 C
C10 -0.08695 0.12215 0.87715 C
C11 -0.19670 0.42775 0.76920 C
C12 -0.29375 0.52970 0.79835 C
C13 -0.24080 0.61150 0.83995 C
C14 -0.09800 0.58820 0.85045 C
C15 -0.00620 0.48270 0.81885 C
C16 0.24635 0.35715 0.83490 C
C17 0.36955 0.35190 0.88220 C
C18 0.47395 0.24680 0.89005 C
C19 0.45875 0.14660 0.85090 C
C20 0.33775 0.15715 0.80370 C
O1 0.14100 0.46650 0.57830 O
O2 -0.06595 0.35825 0.55025 O
C11 0.06030 0.53070 0.50830 C
H2 0.16355 0.52775 0.83990 H
H3 0.34625 0.30230 0.53400 H
H4 0.47915 0.22285 0.37815 H
H5 0.43160 0.05275 0.34350 H
H6 0.24065 -0.03725 0.45270 H
H7 -0.09520 -0.12705 0.74405 H
H8 -0.22130 -0.12770 0.92315 H
H9 -0.21400 0.03180 1.01000 H
H10 -0.08425 0.18565 0.91150 H
H11 -0.24125 0.35110 0.76615 H
H12 -0.40520 0.55400 0.79450 H
H13 -0.29530 0.67830 0.87210 H
H14 -0.06205 0.64215 0.87835 H
H15 0.37895 0.42000 0.90720 H
H16 0.54490 0.25130 0.92245 H
H17 0.52920 0.07380 0.85600 H
H18 0.31920 0.08985 0.77735 H
